data_2243448
loop_
_publ_author_name
'Kafuta, Kevin'
'Golz, Christopher'
'Alcarazo, Manuel'

_publ_section_title
;
 Polymorphism of bis(1,3-benzothiazol-2-yl) trithiocarbonate
;
_journal_coeditor_code HB7924
_journal_issue 7
_journal_name_full 'Acta Crystallographica Section E'
_journal_page_first 1126
_journal_page_last 1130
_journal_paper_doi 10.1107/S2056989020008105
_journal_volume 76
_journal_year 2020
_chemical_formula_moiety 'C15 H8 N2 S5'
_chemical_formula_sum 'C15 H8 N2 S5'
_chemical_formula_weight 376.53
_space_group_crystal_system triclinic
_space_group_IT_number 2
_space_group_name_Hall '-P 1'
_space_group_name_H-M_alt 'P -1'
_atom_sites_solution_hydrogens geom
_atom_sites_solution_primary dual
_audit_creation_method
;
Olex2 1.3-alpha
(compiled 2019.07.31 svn.r3643 for OlexSys, GUI svn.r5859)
;
_cell_angle_alpha 80.576(5)
_cell_angle_beta 82.312(3)
_cell_angle_gamma 86.288(5)
_cell_formula_units_Z 2
_cell_length_a 6.4976(5)
_cell_length_b 9.5593(12)
_cell_length_c 13.1962(11)
_cell_measurement_reflns_used 1193
_cell_measurement_temperature 298.65
_cell_measurement_theta_max 27.47
_cell_measurement_theta_min 3.15
_cell_volume 800.55(14)
_computing_cell_refinement
;
SAINT (Bruker, 2016)
;
_computing_data_collection
;
APEX3 (Bruker, 2016)
;
_computing_data_reduction
;
SAINT (Bruker, 2016)
;
_computing_molecular_graphics
;
<i>OLEX2</i> (Dolomanov <i>et al.</i>,  2009)
;
_computing_publication_material
;
<i>OLEX2</i> (Dolomanov <i>et al.</i>,  2009)
;
_computing_structure_refinement
;
SHELXL (Sheldrick, 2015b)
;
_computing_structure_solution
;
ShelXT (Sheldrick, 2015a)
;
_diffrn_ambient_temperature 298.65
_diffrn_detector_area_resol_mean 8.33
_diffrn_measured_fraction_theta_full 0.987
_diffrn_measured_fraction_theta_max 0.991
_diffrn_measurement_device_type 'Bruker D8 Venture Dual Source'
_diffrn_measurement_method '\f and \w scans'
_diffrn_radiation_type MoK\a
_diffrn_radiation_wavelength 0.71073
_diffrn_reflns_av_unetI/netI 0.0229
_diffrn_reflns_limit_h_max 9
_diffrn_reflns_limit_h_min -9
_diffrn_reflns_limit_k_max 13
_diffrn_reflns_limit_k_min -13
_diffrn_reflns_limit_l_max 18
_diffrn_reflns_limit_l_min 0
_diffrn_reflns_number 4846
_diffrn_reflns_theta_full 25.242
_diffrn_reflns_theta_max 30.512
_diffrn_reflns_theta_min 2.869
_diffrn_standards_number 0
_exptl_absorpt_coefficient_mu 0.719
_exptl_absorpt_correction_T_max 0.371795
_exptl_absorpt_correction_T_min 0.256010
_exptl_absorpt_correction_type multi-scan
_exptl_absorpt_process_details
;
(<i>TWINABS</i>; Bruker, 2012)
;
_exptl_crystal_colour yellow
_exptl_crystal_density_diffrn 1.562
_exptl_crystal_description block
_exptl_crystal_F_000 384
_exptl_crystal_size_max 0.442
_exptl_crystal_size_mid 0.35
_exptl_crystal_size_min 0.28
_refine_diff_density_max 0.447
_refine_diff_density_min -0.426
_refine_ls_extinction_method none
_refine_ls_goodness_of_fit_ref 1.034
_refine_ls_hydrogen_treatment constr
_refine_ls_matrix_type full
_refine_ls_number_parameters 200
_refine_ls_number_reflns 4846
_refine_ls_number_restraints 0
_refine_ls_restrained_S_all 1.034
_refine_ls_R_factor_all 0.0412
_refine_ls_R_factor_gt 0.0358
_refine_ls_shift/su_max 0.000
_refine_ls_shift/su_mean 0.000
_refine_ls_structure_factor_coef Fsqd
_refine_ls_weighting_details 'w=1/[\s^2^(Fo^2^)+(0.0452P)^2^+0.2258P] where P=(Fo^2^+2Fc^2^)/3'
_refine_ls_weighting_scheme calc
_refine_ls_wR_factor_gt 0.0950
_refine_ls_wR_factor_ref 0.0994
_reflns_number_gt 4296
_reflns_number_total 4846
_reflns_threshold_expression 'I > 2\s(I)'
_cod_data_source_file hb7924sup1.cif
_cod_data_source_block sa
_cod_database_code 2243448
_shelx_space_group_comment
;
The symmetry employed for this shelxl refinement is uniquely defined
by the following loop, which should always be used as a source of
symmetry information in preference to the above space-group names.
They are only intended as comments.
;
_shelx_estimated_absorpt_t_min 0.742
_shelx_estimated_absorpt_t_max 0.824

loop_
_space_group_symop_operation_xyz
'x, y, z'
'-x, -y, -z'

loop_
_atom_site_type_symbol
_atom_site_label
_atom_site_fract_x
_atom_site_fract_y
_atom_site_fract_z
_atom_site_U_iso_or_equiv
_atom_site_adp_type
_atom_site_calc_flag
_atom_site_occupancy
_atom_site_disorder_assembly
_atom_site_disorder_group
S S1 0.28033(7) 0.51733(5) 0.34242(3) 0.05338(11) Uani d 1 . .
S S2 0.69953(8) 0.63001(5) 0.25025(3) 0.05403(12) Uani d 1 . .
S S3 0.61181(7) 0.42429(4) 0.11132(3) 0.05159(11) Uani d 1 . .
S S4 0.85868(7) 0.66560(5) 0.02663(3) 0.05264(11) Uani d 1 . .
S S5 1.22828(7) 0.78128(5) 0.09888(4) 0.05328(11) Uani d 1 . .
N N1 0.6295(2) 0.39444(15) 0.39055(10) 0.0471(3) Uani d 1 . .
N N2 0.8599(2) 0.90383(14) 0.11309(11) 0.0448(3) Uani d 1 . .
C C1 0.2690(2) 0.36628(18) 0.43444(11) 0.0437(3) Uani d 1 . .
C C2 0.4716(2) 0.31514(17) 0.45002(11) 0.0433(3) Uani d 1 . .
C C3 0.5015(3) 0.1931(2) 0.52121(15) 0.0561(4) Uani d 1 . .
H H3 0.634842 0.158220 0.532571 0.067 Uiso calc 1 . .
C C4 0.3300(3) 0.1255(2) 0.57426(15) 0.0611(4) Uani d 1 . .
H H4 0.348063 0.043560 0.621611 0.073 Uiso calc 1 . .
C C5 0.1300(3) 0.1771(2) 0.55856(14) 0.0617(5) Uani d 1 . .
H H5 0.016856 0.129419 0.596057 0.074 Uiso calc 1 . .
C C6 0.0959(3) 0.2970(2) 0.48879(14) 0.0560(4) Uani d 1 . .
H H6 -0.038178 0.330852 0.478180 0.067 Uiso calc 1 . .
C C7 0.5497(2) 0.49964(18) 0.33205(12) 0.0453(3) Uani d 1 . .
C C8 0.7176(2) 0.56406(15) 0.13211(11) 0.0400(3) Uani d 1 . .
C C9 0.9663(2) 0.79599(16) 0.08213(12) 0.0441(3) Uani d 1 . .
C C10 1.1930(2) 0.93342(17) 0.15548(12) 0.0452(3) Uani d 1 . .
C C11 0.9856(2) 0.98336(15) 0.15608(11) 0.0400(3) Uani d 1 . .
C C12 0.9199(3) 1.10581(17) 0.19921(13) 0.0492(3) Uani d 1 . .
H H12 0.782958 1.140853 0.199684 0.059 Uiso calc 1 . .
C C13 1.0611(3) 1.17301(19) 0.24069(15) 0.0579(4) Uani d 1 . .
H H13 1.018665 1.253812 0.270076 0.070 Uiso calc 1 . .
C C14 1.2667(3) 1.1223(2) 0.23954(17) 0.0642(5) Uani d 1 . .
H H14 1.359240 1.169973 0.268185 0.077 Uiso calc 1 . .
C C15 1.3362(3) 1.0030(2) 0.19685(17) 0.0623(5) Uani d 1 . .
H H15 1.474206 0.969922 0.195698 0.075 Uiso calc 1 . .

loop_
_atom_site_aniso_label
_atom_site_aniso_U_11
_atom_site_aniso_U_22
_atom_site_aniso_U_33
_atom_site_aniso_U_12
_atom_site_aniso_U_13
_atom_site_aniso_U_23
S1 0.0471(2) 0.0600(3) 0.0492(2) 0.00577(17) -0.00451(16) -0.00160(17)
S2 0.0664(3) 0.0563(2) 0.04205(19) -0.02084(19) -0.00072(17) -0.01342(17)
S3 0.0573(2) 0.0457(2) 0.0549(2) -0.00929(17) -0.00458(17) -0.01626(17)
S4 0.0636(3) 0.0529(2) 0.04214(19) -0.01454(18) 0.00143(17) -0.01137(16)
S5 0.0464(2) 0.0507(2) 0.0647(3) 0.00660(16) -0.00631(18) -0.01861(19)
N1 0.0411(6) 0.0555(8) 0.0454(7) -0.0049(5) -0.0061(5) -0.0085(6)
N2 0.0414(6) 0.0412(6) 0.0500(7) -0.0037(5) -0.0032(5) -0.0031(5)
C1 0.0414(7) 0.0533(8) 0.0368(6) -0.0001(6) -0.0034(5) -0.0104(6)
C2 0.0403(7) 0.0512(8) 0.0398(7) -0.0029(6) -0.0050(5) -0.0107(6)
C3 0.0498(9) 0.0597(10) 0.0568(9) 0.0001(7) -0.0107(7) -0.0010(8)
C4 0.0674(11) 0.0609(11) 0.0515(9) -0.0092(9) -0.0069(8) 0.0035(8)
C5 0.0565(10) 0.0774(13) 0.0486(9) -0.0169(9) 0.0034(7) -0.0048(8)
C6 0.0412(8) 0.0773(12) 0.0479(8) -0.0053(7) -0.0005(6) -0.0082(8)
C7 0.0459(7) 0.0518(8) 0.0396(7) -0.0065(6) -0.0033(6) -0.0116(6)
C8 0.0399(6) 0.0392(7) 0.0414(7) 0.0004(5) -0.0050(5) -0.0086(5)
C9 0.0461(7) 0.0412(7) 0.0433(7) -0.0057(6) -0.0019(6) -0.0031(6)
C10 0.0419(7) 0.0450(8) 0.0484(8) -0.0005(6) -0.0028(6) -0.0089(6)
C11 0.0408(7) 0.0359(6) 0.0400(6) -0.0027(5) 0.0003(5) -0.0003(5)
C12 0.0485(8) 0.0396(7) 0.0558(9) 0.0005(6) 0.0021(7) -0.0052(6)
C13 0.0664(11) 0.0457(8) 0.0616(10) -0.0068(8) 0.0019(8) -0.0141(7)
C14 0.0614(11) 0.0643(11) 0.0728(12) -0.0137(9) -0.0090(9) -0.0236(9)
C15 0.0449(9) 0.0680(12) 0.0792(13) -0.0016(8) -0.0109(8) -0.0242(10)

loop_
_atom_type_symbol
_atom_type_description
_atom_type_scat_dispersion_real
_atom_type_scat_dispersion_imag
_atom_type_scat_source
C C 0.0033 0.0016 'International Tables Vol C Tables 4.2.6.8 and 6.1.1.4'
H H 0.0000 0.0000 'International Tables Vol C Tables 4.2.6.8 and 6.1.1.4'
N N 0.0061 0.0033 'International Tables Vol C Tables 4.2.6.8 and 6.1.1.4'
S S 0.1246 0.1234 'International Tables Vol C Tables 4.2.6.8 and 6.1.1.4'

loop_
_geom_angle_atom_site_label_1
_geom_angle_atom_site_label_2
_geom_angle_atom_site_label_3
_geom_angle_site_symmetry_1
_geom_angle_site_symmetry_3
_geom_angle
_geom_angle_publ_flag
C1 S1 C7 . . 88.65(8) ?
C7 S2 C8 . . 100.30(7) ?
C8 S4 C9 . . 103.88(7) ?
C10 S5 C9 . . 88.70(7) ?
C7 N1 C2 . . 109.59(13) ?
C9 N2 C11 . . 109.89(13) ?
C2 C1 S1 . . 109.38(12) ?
C6 C1 S1 . . 129.40(13) ?
C6 C1 C2 . . 121.22(16) ?
N1 C2 C1 . . 115.14(14) ?
N1 C2 C3 . . 125.11(15) ?
C3 C2 C1 . . 119.75(15) ?
C2 C3 H3 . . 120.7 ?
C4 C3 C2 . . 118.58(17) ?
C4 C3 H3 . . 120.7 ?
C3 C4 H4 . . 119.4 ?
C3 C4 C5 . . 121.28(18) ?
C5 C4 H4 . . 119.4 ?
C4 C5 H5 . . 119.3 ?
C6 C5 C4 . . 121.36(17) ?
C6 C5 H5 . . 119.3 ?
C1 C6 H6 . . 121.1 ?
C5 C6 C1 . . 117.80(16) ?
C5 C6 H6 . . 121.1 ?
S1 C7 S2 . . 119.43(10) ?
N1 C7 S1 . . 117.24(12) ?
N1 C7 S2 . . 123.20(12) ?
S3 C8 S2 . . 126.96(9) ?
S3 C8 S4 . . 117.64(9) ?
S4 C8 S2 . . 115.36(8) ?
S5 C9 S4 . . 119.69(9) ?
N2 C9 S4 . . 123.63(12) ?
N2 C9 S5 . . 116.68(12) ?
C11 C10 S5 . . 109.30(11) ?
C15 C10 S5 . . 129.31(13) ?
C15 C10 C11 . . 121.39(15) ?
N2 C11 C10 . . 115.42(13) ?
N2 C11 C12 . . 125.09(14) ?
C10 C11 C12 . . 119.49(15) ?
C11 C12 H12 . . 120.6 ?
C13 C12 C11 . . 118.85(16) ?
C13 C12 H12 . . 120.6 ?
C12 C13 H13 . . 119.5 ?
C12 C13 C14 . . 121.06(17) ?
C14 C13 H13 . . 119.5 ?
C13 C14 H14 . . 119.3 ?
C15 C14 C13 . . 121.41(18) ?
C15 C14 H14 . . 119.3 ?
C10 C15 H15 . . 121.1 ?
C14 C15 C10 . . 117.79(17) ?
C14 C15 H15 . . 121.1 ?

loop_
_geom_bond_atom_site_label_1
_geom_bond_atom_site_label_2
_geom_bond_site_symmetry_2
_geom_bond_distance
_geom_bond_publ_flag
S1 C1 . 1.7264(17) ?
S1 C7 . 1.7368(16) ?
S2 C7 . 1.7610(16) ?
S2 C8 . 1.7620(15) ?
S3 C8 . 1.6194(15) ?
S4 C8 . 1.7468(15) ?
S4 C9 . 1.7685(16) ?
S5 C9 . 1.7395(16) ?
S5 C10 . 1.7299(16) ?
N1 C2 . 1.391(2) ?
N1 C7 . 1.289(2) ?
N2 C9 . 1.295(2) ?
N2 C11 . 1.383(2) ?
C1 C2 . 1.404(2) ?
C1 C6 . 1.394(2) ?
C2 C3 . 1.393(2) ?
C3 H3 . 0.9300 ?
C3 C4 . 1.374(3) ?
C4 H4 . 0.9300 ?
C4 C5 . 1.389(3) ?
C5 H5 . 0.9300 ?
C5 C6 . 1.374(3) ?
C6 H6 . 0.9300 ?
C10 C11 . 1.400(2) ?
C10 C15 . 1.393(2) ?
C11 C12 . 1.402(2) ?
C12 H12 . 0.9300 ?
C12 C13 . 1.371(3) ?
C13 H13 . 0.9300 ?
C13 C14 . 1.390(3) ?
C14 H14 . 0.9300 ?
C14 C15 . 1.378(3) ?
C15 H15 . 0.9300 ?

loop_
_geom_hbond_atom_site_label_D
_geom_hbond_atom_site_label_H
_geom_hbond_atom_site_label_A
_geom_hbond_site_symmetry_A
_geom_hbond_distance_DH
_geom_hbond_distance_HA
_geom_hbond_distance_DA
_geom_hbond_angle_DHA
C6 H6 N1 1_455 0.93 2.58 3.467(2) 161
C15 H15 N2 1_655 0.93 2.68 3.552(2) 157

loop_
_geom_torsion_atom_site_label_1
_geom_torsion_atom_site_label_2
_geom_torsion_atom_site_label_3
_geom_torsion_atom_site_label_4
_geom_torsion_site_symmetry_1
_geom_torsion_site_symmetry_2
_geom_torsion_site_symmetry_3
_geom_torsion_site_symmetry_4
_geom_torsion
_geom_torsion_publ_flag
S1 C1 C2 N1 . . . . 0.14(17) ?
S1 C1 C2 C3 . . . . -179.90(13) ?
S1 C1 C6 C5 . . . . 179.91(14) ?
S5 C10 C11 N2 . . . . -0.09(16) ?
S5 C10 C11 C12 . . . . 179.50(12) ?
S5 C10 C15 C14 . . . . -178.84(16) ?
N1 C2 C3 C4 . . . . -179.78(17) ?
N2 C11 C12 C13 . . . . 178.98(15) ?
C1 S1 C7 S2 . . . . -176.51(10) ?
C1 S1 C7 N1 . . . . -0.69(13) ?
C1 C2 C3 C4 . . . . 0.3(3) ?
C2 N1 C7 S1 . . . . 0.87(17) ?
C2 N1 C7 S2 . . . . 176.52(11) ?
C2 C1 C6 C5 . . . . 0.2(3) ?
C2 C3 C4 C5 . . . . -0.5(3) ?
C3 C4 C5 C6 . . . . 0.5(3) ?
C4 C5 C6 C1 . . . . -0.4(3) ?
C6 C1 C2 N1 . . . . 179.88(15) ?
C6 C1 C2 C3 . . . . -0.2(2) ?
C7 S1 C1 C2 . . . . 0.26(12) ?
C7 S1 C1 C6 . . . . -179.44(17) ?
C7 S2 C8 S3 . . . . 2.17(13) ?
C7 S2 C8 S4 . . . . 179.97(9) ?
C7 N1 C2 C1 . . . . -0.64(19) ?
C7 N1 C2 C3 . . . . 179.42(16) ?
C8 S2 C7 S1 . . . . -87.25(10) ?
C8 S2 C7 N1 . . . . 97.19(14) ?
C8 S4 C9 S5 . . . . 104.26(10) ?
C8 S4 C9 N2 . . . . -74.91(15) ?
C9 S4 C8 S2 . . . . 7.06(11) ?
C9 S4 C8 S3 . . . . -174.93(9) ?
C9 S5 C10 C11 . . . . -0.52(12) ?
C9 S5 C10 C15 . . . . 178.99(19) ?
C9 N2 C11 C10 . . . . 0.89(18) ?
C9 N2 C11 C12 . . . . -178.67(15) ?
C10 S5 C9 S4 . . . . -178.11(10) ?
C10 S5 C9 N2 . . . . 1.12(13) ?
C10 C11 C12 C13 . . . . -0.6(2) ?
C11 N2 C9 S4 . . . . 177.86(11) ?
C11 N2 C9 S5 . . . . -1.34(17) ?
C11 C10 C15 C14 . . . . 0.6(3) ?
C11 C12 C13 C14 . . . . 0.6(3) ?
C12 C13 C14 C15 . . . . 0.0(3) ?
C13 C14 C15 C10 . . . . -0.6(3) ?
C15 C10 C11 N2 . . . . -179.64(16) ?
C15 C10 C11 C12 . . . . 0.0(2) ?

_cod_database_fobs_code 2243448
